data_2229466
loop_
_publ_author_name
'Smith, Graham'
'Wermuth, Urs D.'
'Williams, Michael L.'

_publ_section_title
;
 Diiodidobis[4-(4-nitrobenzyl)pyridine-\k<i>N</i>^1^]zinc
;
_journal_coeditor_code NG5114
_journal_issue 3
_journal_name_full 'Acta Crystallographica Section E'
_journal_page_first m359
_journal_paper_doi 10.1107/S1600536811005939
_journal_volume 67
_journal_year 2011
_chemical_formula_iupac '[Zn I2 (C12 H10 N2 O2)2]'
_chemical_formula_moiety 'C24 H20 I2 N4 O4 Zn'
_chemical_formula_sum 'C24 H20 I2 N4 O4 Zn'
_chemical_formula_weight 747.61
_chemical_melting_point_gt 473
_chemical_melting_point_lt 475
_chemical_name_systematic
;
Diiodidobis[4-(4-nitrobenzyl)pyridine-\k<i>N</i>^1^]zinc
;
_space_group_IT_number 29
_symmetry_cell_setting orthorhombic
_symmetry_space_group_name_Hall 'P 2c -2ac'
_symmetry_space_group_name_H-M 'P c a 21'
_atom_sites_solution_hydrogens geom
_atom_sites_solution_primary direct
_atom_sites_solution_secondary difmap
_audit_creation_method SHELXL97
_cell_angle_alpha 90.00
_cell_angle_beta 90.00
_cell_angle_gamma 90.00
_cell_formula_units_Z 8
_cell_length_a 18.2091(2)
_cell_length_b 15.8998(3)
_cell_length_c 19.0327(3)
_cell_measurement_reflns_used 5528
_cell_measurement_temperature 200(2)
_cell_measurement_theta_max 28.69
_cell_measurement_theta_min 3.28
_cell_volume 5510.37(15)
_computing_cell_refinement 'CrysAlis PRO (Oxford Diffraction, 2010)'
_computing_data_collection 'CrysAlis PRO (Oxford Diffraction, 2010)'
_computing_data_reduction 'CrysAlis PRO (Oxford Diffraction, 2010)'
_computing_molecular_graphics 'PLATON (Spek, 2009)'
_computing_publication_material 'PLATON (Spek, 2009)'
_computing_structure_refinement 'SHELXL97 (Sheldrick, 2008) within WinGX (Farrugia, 1999)'
_computing_structure_solution 'SHELXS97 (Sheldrick, 2008)'
_diffrn_ambient_temperature 200(2)
_diffrn_detector_area_resol_mean 16.077
_diffrn_measured_fraction_theta_full 0.997
_diffrn_measured_fraction_theta_max 0.997
_diffrn_measurement_device_type 'Oxford Diffraction Gemini-S Ultra CCD detector'
_diffrn_measurement_method \w
_diffrn_radiation_monochromator graphite
_diffrn_radiation_source 'Enhance (Mo) X-ray source'
_diffrn_radiation_type MoK\a
_diffrn_radiation_wavelength 0.71073
_diffrn_reflns_av_R_equivalents 0.0242
_diffrn_reflns_av_sigmaI/netI 0.0503
_diffrn_reflns_limit_h_max 22
_diffrn_reflns_limit_h_min -22
_diffrn_reflns_limit_k_max 19
_diffrn_reflns_limit_k_min -19
_diffrn_reflns_limit_l_max 22
_diffrn_reflns_limit_l_min -23
_diffrn_reflns_number 18536
_diffrn_reflns_theta_full 26.00
_diffrn_reflns_theta_max 26.00
_diffrn_reflns_theta_min 3.35
_diffrn_standards_number 0
_exptl_absorpt_coefficient_mu 3.167
_exptl_absorpt_correction_T_max 0.980
_exptl_absorpt_correction_T_min 0.865
_exptl_absorpt_correction_type multi-scan
_exptl_absorpt_process_details '(CrysAlis PRO; Oxford Diffraction, 2010)'
_exptl_crystal_colour 'pale yellow'
_exptl_crystal_density_diffrn 1.802
_exptl_crystal_density_method 'not measured'
_exptl_crystal_description prism
_exptl_crystal_F_000 2880
_exptl_crystal_size_max 0.40
_exptl_crystal_size_mid 0.22
_exptl_crystal_size_min 0.15
_refine_diff_density_max 0.630
_refine_diff_density_min -0.467
_refine_ls_abs_structure_details 'Flack (1983), 4516 Friedel pairs'
_refine_ls_abs_structure_Flack 0.430(14)
_refine_ls_extinction_method none
_refine_ls_goodness_of_fit_ref 0.888
_refine_ls_hydrogen_treatment noref
_refine_ls_matrix_type full
_refine_ls_number_parameters 627
_refine_ls_number_reflns 10102
_refine_ls_number_restraints 25
_refine_ls_restrained_S_all 0.888
_refine_ls_R_factor_all 0.0516
_refine_ls_R_factor_gt 0.0318
_refine_ls_shift/su_max 0.024
_refine_ls_shift/su_mean 0.001
_refine_ls_structure_factor_coef Fsqd
_refine_ls_weighting_details 'calc w=1/[\s^2^(Fo^2^)+(0.0262P)^2^] where P=(Fo^2^+2Fc^2^)/3'
_refine_ls_weighting_scheme calc
_refine_ls_wR_factor_gt 0.0532
_refine_ls_wR_factor_ref 0.0563
_reflns_number_gt 7499
_reflns_number_total 10102
_reflns_threshold_expression I>2\s(I)
_cod_data_source_file ng5114.cif
_cod_data_source_block I
_cod_database_code 2229466
_cod_database_fobs_code 2229466

loop_
_symmetry_equiv_pos_as_xyz
'x, y, z'
'-x, -y, z+1/2'
'-x+1/2, y, z+1/2'
'x+1/2, -y, z'

loop_
_atom_site_aniso_label
_atom_site_aniso_U_11
_atom_site_aniso_U_22
_atom_site_aniso_U_33
_atom_site_aniso_U_12
_atom_site_aniso_U_13
_atom_site_aniso_U_23
I1 0.0442(2) 0.0799(3) 0.0313(2) -0.0069(2) -0.0057(2) 0.0026(2)
I2 0.0398(2) 0.0944(3) 0.0359(2) -0.0126(2) -0.0025(2) 0.0057(2)
Zn1 0.0402(3) 0.0605(4) 0.0289(4) -0.0065(3) -0.0014(3) 0.0019(3)
O41A 0.108(6) 0.285(11) 0.143(8) 0.053(6) 0.055(5) 0.074(6)
O41B 0.081(3) 0.107(4) 0.042(3) 0.013(3) 0.015(3) -0.013(3)
O42A 0.097(4) 0.186(6) 0.085(5) 0.013(5) 0.010(4) 0.029(5)
O42B 0.048(3) 0.181(6) 0.070(4) 0.016(3) 0.000(3) -0.004(4)
N1A 0.046(3) 0.055(3) 0.031(3) -0.008(2) -0.001(2) -0.005(2)
N1B 0.036(2) 0.054(3) 0.028(3) -0.002(2) -0.001(2) 0.003(2)
N41A 0.100(6) 0.260(12) 0.079(7) 0.001(8) 0.027(5) 0.046(8)
N41B 0.068(4) 0.062(4) 0.051(4) 0.005(3) 0.011(3) 0.002(3)
C2A 0.061(4) 0.063(4) 0.068(5) -0.004(3) 0.005(4) -0.009(4)
C2B 0.036(3) 0.058(4) 0.030(3) -0.006(3) -0.001(3) 0.000(3)
C3A 0.057(4) 0.070(5) 0.067(5) 0.009(4) -0.003(3) -0.007(4)
C3B 0.036(3) 0.070(4) 0.028(3) 0.004(3) -0.001(3) 0.002(3)
C4A 0.062(4) 0.056(4) 0.041(4) 0.013(4) 0.010(3) 0.005(3)
C4B 0.036(3) 0.047(4) 0.032(4) 0.007(3) 0.006(3) -0.004(3)
C5A 0.084(5) 0.066(5) 0.049(4) -0.013(4) -0.002(4) -0.006(4)
C5B 0.043(3) 0.050(4) 0.041(4) -0.008(3) -0.008(3) -0.002(3)
C6A 0.057(4) 0.072(5) 0.045(4) -0.001(4) -0.003(3) -0.003(3)
C6B 0.046(3) 0.059(4) 0.027(3) -0.004(3) -0.009(2) 0.002(3)
C11A 0.063(4) 0.055(4) 0.049(5) 0.023(3) -0.007(4) -0.008(3)
C11B 0.038(3) 0.031(3) 0.034(4) 0.003(3) 0.006(2) 0.002(3)
C21A 0.048(4) 0.168(9) 0.079(7) 0.006(5) -0.014(4) -0.020(6)
C21B 0.044(3) 0.064(4) 0.039(4) 0.004(3) 0.001(3) -0.007(3)
C31A 0.056(5) 0.196(10) 0.068(6) -0.019(6) 0.003(4) 0.014(7)
C31B 0.044(3) 0.066(4) 0.046(4) 0.003(3) -0.013(3) -0.001(3)
C41A 0.063(4) 0.108(6) 0.064(6) 0.008(4) 0.005(4) 0.004(5)
C41B 0.041(3) 0.036(4) 0.042(4) 0.007(3) 0.008(3) 0.005(3)
C42A 0.090(5) 0.062(5) 0.089(6) 0.034(4) -0.017(5) -0.002(4)
C42B 0.045(3) 0.041(3) 0.050(4) 0.003(3) -0.004(3) 0.006(3)
C51A 0.050(4) 0.096(6) 0.069(6) 0.012(4) -0.003(4) 0.000(4)
C51B 0.059(4) 0.039(4) 0.027(4) 0.005(3) 0.007(3) 0.005(3)
C61A 0.049(4) 0.080(5) 0.076(6) 0.004(4) 0.000(4) 0.000(4)
C61B 0.046(3) 0.053(4) 0.045(4) -0.006(3) -0.005(3) 0.006(3)
I3 0.0382(2) 0.0769(3) 0.0405(3) 0.0048(2) -0.0001(2) -0.0048(2)
I4 0.0483(2) 0.0798(3) 0.0335(2) 0.0107(2) 0.0042(2) 0.0021(2)
Zn2 0.0391(3) 0.0570(5) 0.0317(4) 0.0012(3) -0.0014(3) 0.0019(3)
O41D 0.075(3) 0.112(5) 0.075(5) -0.010(3) -0.030(3) 0.002(3)
O42C 0.101(4) 0.171(6) 0.062(5) -0.020(4) -0.020(4) 0.002(4)
O42D 0.045(3) 0.154(5) 0.100(5) 0.004(3) 0.000(3) -0.028(4)
N1C 0.035(2) 0.049(3) 0.035(3) -0.003(2) 0.003(2) -0.001(2)
N1D 0.038(2) 0.056(3) 0.029(3) 0.001(2) 0.001(2) 0.003(2)
N41C 0.049(4) 0.158(7) 0.077(6) -0.013(4) -0.012(4) 0.017(5)
N41D 0.057(4) 0.086(5) 0.073(5) -0.001(3) -0.016(4) 0.001(4)
C2C 0.044(3) 0.062(4) 0.034(3) 0.007(3) 0.003(3) -0.001(3)
C2D 0.035(3) 0.086(5) 0.060(4) 0.013(3) 0.006(3) 0.019(4)
C3C 0.050(3) 0.056(4) 0.044(4) -0.008(3) 0.003(3) 0.011(3)
C3D 0.037(3) 0.081(5) 0.050(4) -0.002(3) 0.011(3) 0.031(4)
C4C 0.045(3) 0.044(4) 0.055(5) 0.002(3) -0.018(3) 0.008(3)
C4D 0.047(3) 0.040(4) 0.028(3) -0.007(3) -0.004(3) 0.002(3)
C5C 0.055(3) 0.065(4) 0.033(3) -0.003(3) 0.003(3) -0.004(3)
C5D 0.043(3) 0.074(5) 0.047(4) 0.011(3) 0.010(3) 0.020(4)
C6C 0.045(3) 0.074(5) 0.043(4) -0.010(3) -0.003(3) 0.007(3)
C6D 0.046(3) 0.069(4) 0.043(4) -0.003(3) 0.003(3) 0.012(3)
C11C 0.044(3) 0.035(3) 0.052(4) -0.004(3) -0.006(3) -0.007(3)
C11D 0.043(3) 0.038(3) 0.039(4) -0.010(3) -0.002(3) 0.017(3)
C21C 0.048(3) 0.066(5) 0.054(5) 0.006(3) 0.003(3) -0.005(4)
C21D 0.051(3) 0.039(4) 0.030(4) 0.002(3) 0.006(3) -0.001(3)
C31C 0.051(4) 0.072(5) 0.056(5) -0.003(3) 0.009(3) -0.001(4)
C31D 0.054(3) 0.054(4) 0.038(4) 0.006(3) -0.007(3) -0.003(3)
C41C 0.045(3) 0.082(5) 0.048(5) -0.016(3) -0.015(3) 0.006(4)
C41D 0.043(3) 0.046(4) 0.042(4) 0.005(3) -0.009(3) -0.002(3)
C42C 0.083(5) 0.050(4) 0.049(4) 0.001(3) -0.011(4) -0.009(3)
C42D 0.047(3) 0.062(4) 0.038(4) -0.002(3) 0.002(3) 0.002(3)
C51C 0.042(4) 0.160(8) 0.054(6) 0.012(4) 0.007(4) -0.003(5)
C51D 0.040(3) 0.060(4) 0.050(4) 0.004(3) 0.006(3) 0.002(3)
C61C 0.053(4) 0.107(6) 0.048(5) 0.004(4) 0.014(3) -0.011(4)
C61D 0.057(4) 0.064(4) 0.031(3) -0.004(3) 0.006(3) -0.004(3)

loop_
_atom_site_type_symbol
_atom_site_label
_atom_site_fract_x
_atom_site_fract_y
_atom_site_fract_z
_atom_site_U_iso_or_equiv
_atom_site_thermal_displace_type
_atom_site_calc_flag
_atom_site_refinement_flags
_atom_site_occupancy
I I1 0.95618(2) 0.12807(3) 0.69072(2) 0.05180(10) Uani . . 1.000
I I2 1.15212(2) 0.14231(3) 0.82772(2) 0.05670(10) Uani . . 1.000
Zn Zn1 1.01354(3) 0.12528(4) 0.81338(3) 0.0432(2) Uani . . 1.000
O O41A 0.6840(4) 0.3754(6) 1.2662(4) 0.179(5) Uani . . 1.000
O O41B 0.6256(3) -0.0954(3) 1.1910(3) 0.0767(19) Uani . . 1.000
O O42A 0.7998(4) 0.3645(5) 1.3010(4) 0.123(3) Uani . . 1.000
O O42B 0.5740(3) -0.1013(4) 1.0908(3) 0.100(3) Uani . . 1.000
N N1A 0.9587(2) 0.2149(3) 0.8705(2) 0.0440(17) Uani . . 1.000
N N1B 0.9820(2) 0.0205(3) 0.8686(2) 0.0393(16) Uani . . 1.000
N N41A 0.7532(6) 0.3685(6) 1.2560(5) 0.146(5) Uani . . 1.000
N N41B 0.6283(3) -0.1037(3) 1.1280(4) 0.060(2) Uani . . 1.000
C C2A 0.8847(3) 0.2146(4) 0.8703(3) 0.064(3) Uani . . 1.000
C C2B 1.0121(3) 0.0043(3) 0.9320(3) 0.0413(19) Uani . . 1.000
C C3A 0.8434(3) 0.2746(4) 0.9017(3) 0.065(3) Uani . . 1.000
C C3B 0.9891(3) -0.0596(4) 0.9745(3) 0.0447(19) Uani . . 1.000
C C4A 0.8780(4) 0.3398(4) 0.9357(3) 0.053(2) Uani . . 1.000
C C4B 0.9333(3) -0.1124(3) 0.9535(3) 0.038(2) Uani . . 1.000
C C5A 0.9519(4) 0.3414(4) 0.9358(4) 0.066(3) Uani . . 1.000
C C5B 0.9039(3) -0.0982(4) 0.8879(3) 0.045(2) Uani . . 1.000
C C6A 0.9918(3) 0.2776(4) 0.9036(3) 0.058(3) Uani . . 1.000
C C6B 0.9289(3) -0.0329(3) 0.8476(3) 0.0440(19) Uani . . 1.000
C C11A 0.8119(4) 0.3939(4) 1.0439(4) 0.056(3) Uani . . 1.000
C C11B 0.8332(3) -0.1589(3) 1.0348(3) 0.0343(19) Uani . . 1.000
C C21A 0.7428(4) 0.3758(6) 1.0609(5) 0.098(4) Uani . . 1.000
C C21B 0.7678(3) -0.1709(3) 0.9985(4) 0.049(2) Uani . . 1.000
C C31A 0.7239(4) 0.3700(6) 1.1283(5) 0.107(4) Uani . . 1.000
C C31B 0.7012(3) -0.1499(4) 1.0273(3) 0.052(2) Uani . . 1.000
C C41A 0.7739(4) 0.3750(5) 1.1802(5) 0.078(3) Uani . . 1.000
C C41B 0.7001(3) -0.1210(3) 1.0951(3) 0.040(2) Uani . . 1.000
C C42A 0.8329(4) 0.4105(4) 0.9687(4) 0.080(3) Uani . . 1.000
C C42B 0.9056(3) -0.1818(3) 1.0005(3) 0.0453(19) Uani . . 1.000
C C51A 0.8454(4) 0.3902(4) 1.1653(5) 0.072(3) Uani . . 1.000
C C51B 0.7630(3) -0.1092(3) 1.1331(3) 0.042(2) Uani . . 1.000
C C61A 0.8651(4) 0.3999(4) 1.0951(4) 0.068(3) Uani . . 1.000
C C61B 0.8296(3) -0.1277(4) 1.1026(4) 0.048(2) Uani . . 1.000
I I3 1.16361(2) 0.37425(3) 0.36527(2) 0.0519(2) Uani . . 1.000
I I4 0.97184(2) 0.40341(3) 0.50705(2) 0.05390(10) Uani . . 1.000
Zn Zn2 1.02497(3) 0.39353(4) 0.38352(4) 0.0426(2) Uani . . 1.000
O O41C 0.6595(4) 0.1413(4) -0.0106(4) 0.142(3) Uiso . . 1.000
O O41D 0.6107(3) 0.6158(3) -0.0002(4) 0.087(3) Uani . . 1.000
O O42C 0.7457(4) 0.0960(4) -0.0805(4) 0.111(3) Uani . . 1.000
O O42D 0.5606(3) 0.6355(4) 0.0996(3) 0.100(3) Uani . . 1.000
N N1C 0.9779(2) 0.2952(3) 0.3310(2) 0.0397(16) Uani . . 1.000
N N1D 0.9879(2) 0.4909(3) 0.3227(2) 0.0410(16) Uani . . 1.000
N N41C 0.7239(3) 0.1135(5) -0.0243(4) 0.095(3) Uani . . 1.000
N N41D 0.6136(3) 0.6286(4) 0.0638(4) 0.072(3) Uani . . 1.000
C C2C 0.9348(3) 0.2378(4) 0.3602(3) 0.0467(19) Uani . . 1.000
C C2D 1.0279(3) 0.5244(4) 0.2716(3) 0.060(2) Uani . . 1.000
C C3C 0.9099(3) 0.1676(4) 0.3250(3) 0.050(2) Uani . . 1.000
C C3D 1.0007(3) 0.5839(4) 0.2253(3) 0.056(2) Uani . . 1.000
C C4C 0.9291(3) 0.1548(4) 0.2565(4) 0.048(2) Uani . . 1.000
C C4D 0.9294(3) 0.6108(3) 0.2306(3) 0.0383(19) Uani . . 1.000
C C5C 0.9721(3) 0.2143(4) 0.2250(3) 0.0510(19) Uani . . 1.000
C C5D 0.8890(3) 0.5774(4) 0.2850(3) 0.055(2) Uani . . 1.000
C C6C 0.9953(3) 0.2838(4) 0.2631(3) 0.054(2) Uani . . 1.000
C C6D 0.9198(3) 0.5191(3) 0.3297(3) 0.053(2) Uani . . 1.000
C C11C 0.8593(3) 0.0910(3) 0.1544(3) 0.0437(19) Uani . . 1.000
C C11D 0.8235(3) 0.6580(3) 0.1517(3) 0.0400(19) Uani . . 1.000
C C21C 0.8846(3) 0.0790(4) 0.0877(4) 0.056(3) Uani . . 1.000
C C21D 0.8159(3) 0.6233(3) 0.0871(3) 0.040(2) Uani . . 1.000
C C31C 0.8426(3) 0.0866(4) 0.0299(4) 0.060(3) Uani . . 1.000
C C31D 0.7475(3) 0.6113(3) 0.0565(4) 0.049(2) Uani . . 1.000
C C41C 0.7692(3) 0.1101(4) 0.0397(4) 0.058(3) Uani . . 1.000
C C41D 0.6878(3) 0.6352(4) 0.0956(3) 0.044(2) Uani . . 1.000
C C42C 0.9073(4) 0.0765(4) 0.2176(3) 0.061(3) Uani . . 1.000
C C42D 0.8996(3) 0.6763(4) 0.1819(3) 0.049(2) Uani . . 1.000
C C51C 0.7415(4) 0.1250(5) 0.1052(4) 0.085(4) Uani . . 1.000
C C51D 0.6927(3) 0.6680(4) 0.1617(3) 0.050(2) Uani . . 1.000
C C61C 0.7878(3) 0.1152(4) 0.1627(4) 0.069(3) Uani . . 1.000
C C61D 0.7615(3) 0.6803(3) 0.1900(4) 0.051(2) Uani . . 1.000
H H2A 0.86070 0.17080 0.84750 0.0770 Uiso calc R 1.000
H H2B 1.05040 0.03830 0.94750 0.0500 Uiso calc R 1.000
H H3A 0.79250 0.27180 0.90020 0.0770 Uiso calc R 1.000
H H3B 1.01130 -0.06760 1.01810 0.0540 Uiso calc R 1.000
H H5A 0.97650 0.38550 0.95760 0.0800 Uiso calc R 1.000
H H5B 0.86700 -0.13300 0.87090 0.0540 Uiso calc R 1.000
H H6A 1.04280 0.27900 0.90520 0.0690 Uiso calc R 1.000
H H6B 0.90830 -0.02500 0.80340 0.0530 Uiso calc R 1.000
H H21A 0.70790 0.36740 1.02590 0.1180 Uiso calc R 1.000
H H21B 0.76920 -0.19370 0.95350 0.0590 Uiso calc R 1.000
H H31A 0.67470 0.36220 1.13990 0.1280 Uiso calc R 1.000
H H31B 0.65800 -0.15520 1.00160 0.0630 Uiso calc R 1.000
H H42A 0.86090 0.46230 0.96660 0.0960 Uiso calc R 1.000
H H42B 0.94180 -0.19310 1.03670 0.0540 Uiso calc R 1.000
H H43A 0.78850 0.41860 0.94130 0.0960 Uiso calc R 1.000
H H43B 0.89930 -0.23270 0.97310 0.0540 Uiso calc R 1.000
H H51A 0.88020 0.39410 1.20090 0.0860 Uiso calc R 1.000
H H51B 0.76080 -0.08890 1.17890 0.0500 Uiso calc R 1.000
H H61A 0.91370 0.41040 1.08290 0.0820 Uiso calc R 1.000
H H61B 0.87270 -0.11920 1.12790 0.0570 Uiso calc R 1.000
H H2C 0.92080 0.24520 0.40670 0.0560 Uiso calc R 1.000
H H2D 1.07640 0.50710 0.26670 0.0720 Uiso calc R 1.000
H H3C 0.87990 0.12900 0.34790 0.0600 Uiso calc R 1.000
H H3D 1.03090 0.60580 0.19040 0.0670 Uiso calc R 1.000
H H5C 0.98570 0.20820 0.17820 0.0610 Uiso calc R 1.000
H H5D 0.84060 0.59430 0.29160 0.0660 Uiso calc R 1.000
H H6 0.89140 0.49860 0.36650 0.0630 Uiso calc R 1.000
H H6C 1.02390 0.32410 0.24070 0.0650 Uiso calc R 1.000
H H21C 0.93370 0.06470 0.08190 0.0670 Uiso calc R 1.000
H H21D 0.85770 0.60700 0.06250 0.0480 Uiso calc R 1.000
H H31C 0.86160 0.07670 -0.01470 0.0720 Uiso calc R 1.000
H H31D 0.74240 0.58810 0.01190 0.0580 Uiso calc R 1.000
H H42C 0.88150 0.03960 0.24980 0.0730 Uiso calc R 1.000
H H42D 0.93370 0.68300 0.14310 0.0590 Uiso calc R 1.000
H H43C 0.95150 0.04760 0.20250 0.0730 Uiso calc R 1.000
H H43D 0.89760 0.72940 0.20680 0.0590 Uiso calc R 1.000
H H51C 0.69290 0.14130 0.11120 0.1020 Uiso calc R 1.000
H H51D 0.65060 0.68170 0.18700 0.0600 Uiso calc R 1.000
H H61C 0.76970 0.12520 0.20770 0.0830 Uiso calc R 1.000
H H61D 0.76650 0.70340 0.23460 0.0610 Uiso calc R 1.000

loop_
_atom_type_symbol
_atom_type_description
_atom_type_scat_dispersion_real
_atom_type_scat_dispersion_imag
_atom_type_scat_source
C C 0.0033 0.0016 'International Tables Vol C Tables 4.2.6.8 and 6.1.1.4'
H H 0.0000 0.0000 'International Tables Vol C Tables 4.2.6.8 and 6.1.1.4'
I I -0.4742 1.8119 'International Tables Vol C Tables 4.2.6.8 and 6.1.1.4'
O O 0.0106 0.0060 'International Tables Vol C Tables 4.2.6.8 and 6.1.1.4'
Zn Zn 0.2839 1.4301 'International Tables Vol C Tables 4.2.6.8 and 6.1.1.4'
N N 0.0061 0.0033 'International Tables Vol C Tables 4.2.6.8 and 6.1.1.4'

loop_
_geom_angle_atom_site_label_1
_geom_angle_atom_site_label_2
_geom_angle_atom_site_label_3
_geom_angle_site_symmetry_1
_geom_angle_site_symmetry_2
_geom_angle_site_symmetry_3
_geom_angle
_geom_angle_publ_flag
I1 Zn1 I2 . . . 119.96(2) no
I1 Zn1 N1A . . . 105.83(11) no
I1 Zn1 N1B . . . 111.55(11) no
I2 Zn1 N1A . . . 110.54(11) no
I2 Zn1 N1B . . . 107.94(11) no
N1A Zn1 N1B . . . 98.99(17) no
I4 Zn2 N1D . . . 110.49(11) no
N1C Zn2 N1D . . . 99.42(17) no
I3 Zn2 I4 . . . 120.39(3) no
I3 Zn2 N1C . . . 104.77(11) no
I3 Zn2 N1D . . . 109.76(11) no
I4 Zn2 N1C . . . 109.83(11) no
Zn1 N1A C6A . . . 123.6(3) no
C2A N1A C6A . . . 117.3(5) no
Zn1 N1A C2A . . . 118.9(4) no
Zn1 N1B C6B . . . 124.1(3) no
Zn1 N1B C2B . . . 119.9(3) no
C2B N1B C6B . . . 115.9(4) no
O41A N41A C41A . . . 112.9(8) no
O41A N41A O42A . . . 126.1(9) no
O42A N41A C41A . . . 120.7(9) no
O42B N41B C41B . . . 118.6(7) no
O41B N41B O42B . . . 122.8(6) no
O41B N41B C41B . . . 118.6(6) no
Zn2 N1C C2C . . . 124.7(4) no
Zn2 N1C C6C . . . 118.4(4) no
C2C N1C C6C . . . 116.8(5) no
Zn2 N1D C2D . . . 122.5(4) no
Zn2 N1D C6D . . . 120.5(3) no
C2D N1D C6D . . . 116.8(5) no
O41C N41C O42C . . . 125.2(7) no
O41C N41C C41C . . . 110.9(7) no
O42C N41C C41C . . . 123.8(6) no
O41D N41D C41D . . . 116.9(6) no
O42D N41D C41D . . . 120.0(7) no
O41D N41D O42D . . . 123.1(6) no
N1A C2A C3A . . . 123.5(5) no
N1B C2B C3B . . . 123.2(5) no
C2A C3A C4A . . . 119.0(5) no
C2B C3B C4B . . . 120.6(5) no
C3A C4A C5A . . . 118.2(6) no
C3A C4A C42A . . . 120.1(6) no
C5A C4A C42A . . . 121.5(6) no
C3B C4B C5B . . . 116.7(5) no
C3B C4B C42B . . . 121.4(5) no
C5B C4B C42B . . . 121.9(5) no
C4A C5A C6A . . . 120.5(6) no
C4B C5B C6B . . . 120.2(5) no
N1A C6A C5A . . . 121.4(5) no
N1B C6B C5B . . . 123.4(5) no
C21A C11A C42A . . . 120.6(7) no
C42A C11A C61A . . . 118.8(6) no
C21A C11A C61A . . . 120.5(8) no
C21B C11B C61B . . . 118.2(5) no
C42B C11B C61B . . . 121.9(5) no
C21B C11B C42B . . . 119.9(5) no
C11A C21A C31A . . . 119.6(8) no
C11B C21B C31B . . . 121.7(6) no
C21A C31A C41A . . . 121.9(7) no
C21B C31B C41B . . . 118.1(5) no
N41A C41A C51A . . . 117.2(8) no
C31A C41A C51A . . . 120.5(9) no
N41A C41A C31A . . . 122.3(8) no
N41B C41B C51B . . . 119.5(5) no
C31B C41B C51B . . . 122.1(5) no
N41B C41B C31B . . . 118.4(5) no
C4A C42A C11A . . . 113.5(5) no
C4B C42B C11B . . . 111.8(4) no
C41A C51A C61A . . . 117.9(8) no
C41B C51B C61B . . . 119.1(6) no
C11A C61A C51A . . . 119.4(7) no
C11B C61B C51B . . . 120.8(5) no
N1A C2A H2A . . . 118.00 no
C3A C2A H2A . . . 118.00 no
N1B C2B H2B . . . 118.00 no
C3B C2B H2B . . . 118.00 no
C2A C3A H3A . . . 120.00 no
C4A C3A H3A . . . 121.00 no
C4B C3B H3B . . . 120.00 no
C2B C3B H3B . . . 120.00 no
C4A C5A H5A . . . 120.00 no
C6A C5A H5A . . . 120.00 no
C4B C5B H5B . . . 120.00 no
C6B C5B H5B . . . 120.00 no
N1A C6A H6A . . . 119.00 no
C5A C6A H6A . . . 119.00 no
C5B C6B H6B . . . 118.00 no
N1B C6B H6B . . . 118.00 no
C11A C21A H21A . . . 120.00 no
C31A C21A H21A . . . 120.00 no
C11B C21B H21B . . . 119.00 no
C31B C21B H21B . . . 119.00 no
C41A C31A H31A . . . 119.00 no
C21A C31A H31A . . . 119.00 no
C21B C31B H31B . . . 121.00 no
C41B C31B H31B . . . 121.00 no
C4A C42A H43A . . . 109.00 no
C4A C42A H42A . . . 109.00 no
H42A C42A H43A . . . 108.00 no
C11A C42A H43A . . . 109.00 no
C11A C42A H42A . . . 109.00 no
C11B C42B H42B . . . 109.00 no
C4B C42B H43B . . . 109.00 no
C4B C42B H42B . . . 109.00 no
C11B C42B H43B . . . 109.00 no
H42B C42B H43B . . . 108.00 no
C41A C51A H51A . . . 121.00 no
C61A C51A H51A . . . 121.00 no
C61B C51B H51B . . . 120.00 no
C41B C51B H51B . . . 120.00 no
C11A C61A H61A . . . 120.00 no
C51A C61A H61A . . . 120.00 no
C11B C61B H61B . . . 120.00 no
C51B C61B H61B . . . 120.00 no
N1C C2C C3C . . . 123.3(5) no
N1D C2D C3D . . . 123.0(5) no
C2C C3C C4C . . . 120.0(6) no
C2D C3D C4D . . . 120.4(5) no
C3C C4C C5C . . . 117.6(6) no
C3C C4C C42C . . . 121.8(6) no
C5C C4C C42C . . . 120.6(6) no
C3D C4D C5D . . . 116.2(5) no
C3D C4D C42D . . . 121.0(5) no
C5D C4D C42D . . . 122.7(5) no
C4C C5C C6C . . . 119.8(6) no
C4D C5D C6D . . . 120.4(5) no
N1C C6C C5C . . . 122.6(5) no
N1D C6D C5D . . . 123.1(5) no
C21C C11C C42C . . . 121.8(5) no
C21C C11C C61C . . . 118.0(6) no
C42C C11C C61C . . . 120.3(6) no
C21D C11D C42D . . . 120.8(5) no
C21D C11D C61D . . . 119.8(5) no
C42D C11D C61D . . . 119.4(5) no
C11C C21C C31C . . . 123.8(5) no
C11D C21D C31D . . . 121.9(5) no
C21C C31C C41C . . . 117.2(7) no
C21D C31D C41D . . . 116.5(6) no
N41C C41C C31C . . . 115.8(6) no
N41C C41C C51C . . . 122.8(6) no
C31C C41C C51C . . . 121.4(7) no
N41D C41D C31D . . . 118.7(6) no
N41D C41D C51D . . . 117.5(5) no
C31D C41D C51D . . . 123.7(5) no
C4C C42C C11C . . . 114.9(5) no
C4D C42D C11D . . . 115.4(5) no
C41C C51C C61C . . . 118.4(6) no
C41D C51D C61D . . . 118.3(5) no
C11C C61C C51C . . . 121.2(7) no
C11D C61D C51D . . . 119.8(6) no
N1C C2C H2C . . . 118.00 no
C3C C2C H2C . . . 118.00 no
N1D C2D H2D . . . 118.00 no
C3D C2D H2D . . . 119.00 no
C2C C3C H3C . . . 120.00 no
C4C C3C H3C . . . 120.00 no
C2D C3D H3D . . . 120.00 no
C4D C3D H3D . . . 120.00 no
C4C C5C H5C . . . 120.00 no
C6C C5C H5C . . . 120.00 no
C4D C5D H5D . . . 120.00 no
C6D C5D H5D . . . 120.00 no
N1C C6C H6C . . . 119.00 no
C5C C6C H6C . . . 119.00 no
N1D C6D H6 . . . 119.00 no
C5D C6D H6 . . . 118.00 no
C11C C21C H21C . . . 118.00 no
C31C C21C H21C . . . 118.00 no
C11D C21D H21D . . . 119.00 no
C31D C21D H21D . . . 119.00 no
C21C C31C H31C . . . 121.00 no
C41C C31C H31C . . . 121.00 no
C21D C31D H31D . . . 122.00 no
C41D C31D H31D . . . 122.00 no
C4C C42C H42C . . . 109.00 no
C4C C42C H43C . . . 109.00 no
C11C C42C H42C . . . 108.00 no
C11C C42C H43C . . . 109.00 no
H42C C42C H43C . . . 108.00 no
C4D C42D H42D . . . 108.00 no
C4D C42D H43D . . . 108.00 no
C11D C42D H42D . . . 108.00 no
C11D C42D H43D . . . 108.00 no
H42D C42D H43D . . . 107.00 no
C41C C51C H51C . . . 121.00 no
C61C C51C H51C . . . 121.00 no
C41D C51D H51D . . . 121.00 no
C61D C51D H51D . . . 121.00 no
C11C C61C H61C . . . 119.00 no
C51C C61C H61C . . . 119.00 no
C11D C61D H61D . . . 120.00 no
C51D C61D H61D . . . 120.00 no

loop_
_geom_bond_atom_site_label_1
_geom_bond_atom_site_label_2
_geom_bond_site_symmetry_1
_geom_bond_site_symmetry_2
_geom_bond_distance
_geom_bond_publ_flag
I1 Zn1 . . 2.5578(7) no
I2 Zn1 . . 2.5525(7) no
I3 Zn2 . . 2.5666(7) no
I4 Zn2 . . 2.5472(8) no
Zn1 N1A . . 2.052(4) no
Zn1 N1B . . 2.052(4) no
Zn2 N1C . . 2.044(4) no
Zn2 N1D . . 2.048(4) no
O41A N41A . . 1.280(13) no
O41B N41B . . 1.207(9) no
O42A N41A . . 1.207(13) no
O42B N41B . . 1.217(8) no
O41C N41C . . 1.280(9) no
O41D N41D . . 1.236(11) no
O42C N41C . . 1.174(11) no
O42D N41D . . 1.187(8) no
N1A C2A . . 1.348(7) no
N1A C6A . . 1.324(7) no
N1B C2B . . 1.350(7) no
N1B C6B . . 1.347(7) no
N41A C41A . . 1.495(13) no
N41B C41B . . 1.476(8) no
N1C C6C . . 1.343(7) no
N1C C2C . . 1.326(7) no
N1D C6D . . 1.325(7) no
N1D C2D . . 1.327(7) no
N41C C41C . . 1.472(10) no
N41D C41D . . 1.484(8) no
C2A C3A . . 1.354(8) no
C2B C3B . . 1.365(8) no
C3A C4A . . 1.375(9) no
C3B C4B . . 1.377(8) no
C4A C5A . . 1.346(10) no
C4A C42A . . 1.527(9) no
C4B C42B . . 1.507(7) no
C4B C5B . . 1.377(8) no
C5A C6A . . 1.390(9) no
C5B C6B . . 1.369(8) no
C11A C61A . . 1.377(11) no
C11A C21A . . 1.331(10) no
C11A C42A . . 1.505(11) no
C11B C42B . . 1.516(8) no
C11B C61B . . 1.384(9) no
C11B C21B . . 1.390(8) no
C21A C31A . . 1.331(13) no
C21B C31B . . 1.372(8) no
C31A C41A . . 1.346(12) no
C31B C41B . . 1.370(8) no
C41A C51A . . 1.354(10) no
C41B C51B . . 1.368(8) no
C51A C61A . . 1.392(12) no
C51B C61B . . 1.376(8) no
C2A H2A . . 0.9300 no
C2B H2B . . 0.9300 no
C3A H3A . . 0.9300 no
C3B H3B . . 0.9300 no
C5A H5A . . 0.9300 no
C5B H5B . . 0.9300 no
C6A H6A . . 0.9300 no
C6B H6B . . 0.9300 no
C21A H21A . . 0.9300 no
C21B H21B . . 0.9300 no
C31A H31A . . 0.9300 no
C31B H31B . . 0.9300 no
C42A H42A . . 0.9700 no
C42A H43A . . 0.9700 no
C42B H42B . . 0.9700 no
C42B H43B . . 0.9700 no
C51A H51A . . 0.9300 no
C51B H51B . . 0.9300 no
C61A H61A . . 0.9300 no
C61B H61B . . 0.9300 no
C2C C3C . . 1.379(9) no
C2D C3D . . 1.385(8) no
C3C C4C . . 1.365(9) no
C3D C4D . . 1.371(8) no
C4C C5C . . 1.367(9) no
C4C C42C . . 1.502(9) no
C4D C5D . . 1.377(8) no
C4D C42D . . 1.496(8) no
C5C C6C . . 1.388(9) no
C5D C6D . . 1.378(8) no
C11C C21C . . 1.364(9) no
C11C C42C . . 1.505(8) no
C11C C61C . . 1.367(8) no
C11D C21D . . 1.355(8) no
C11D C42D . . 1.528(8) no
C11D C61D . . 1.390(8) no
C21C C31C . . 1.345(10) no
C21D C31D . . 1.388(8) no
C31C C41C . . 1.400(8) no
C31D C41D . . 1.371(8) no
C41C C51C . . 1.366(11) no
C41D C51D . . 1.365(8) no
C51C C61C . . 1.390(10) no
C51D C61D . . 1.378(8) no
C2C H2C . . 0.9300 no
C2D H2D . . 0.9300 no
C3C H3C . . 0.9300 no
C3D H3D . . 0.9300 no
C5C H5C . . 0.9300 no
C5D H5D . . 0.9300 no
C6C H6C . . 0.9300 no
C6D H6 . . 0.9300 no
C21C H21C . . 0.9300 no
C21D H21D . . 0.9300 no
C31C H31C . . 0.9300 no
C31D H31D . . 0.9300 no
C42C H42C . . 0.9700 no
C42C H43C . . 0.9700 no
C42D H42D . . 0.9700 no
C42D H43D . . 0.9700 no
C51C H51C . . 0.9300 no
C51D H51D . . 0.9300 no
C61C H61C . . 0.9300 no
C61D H61D . . 0.9300 no

loop_
_geom_hbond_atom_site_label_D
_geom_hbond_atom_site_label_H
_geom_hbond_atom_site_label_A
_geom_hbond_site_symmetry_A
_geom_hbond_distance_DH
_geom_hbond_distance_HA
_geom_hbond_distance_DA
_geom_hbond_angle_DHA
_geom_hbond_publ_flag
C5A H5A O41D 4_566 0.93 2.57 3.211(9) 126 no
C6B H6B O41B 3_654 0.93 2.49 3.295(8) 145 no

loop_
_geom_torsion_atom_site_label_1
_geom_torsion_atom_site_label_2
_geom_torsion_atom_site_label_3
_geom_torsion_atom_site_label_4
_geom_torsion_site_symmetry_1
_geom_torsion_site_symmetry_2
_geom_torsion_site_symmetry_3
_geom_torsion_site_symmetry_4
_geom_torsion
_geom_torsion_publ_flag
I1 Zn1 N1A C2A . . . . 49.9(4) no
I1 Zn1 N1A C6A . . . . -124.7(4) no
I2 Zn1 N1A C2A . . . . -178.7(4) no
I2 Zn1 N1A C6A . . . . 6.7(5) no
N1B Zn1 N1A C2A . . . . -65.6(4) no
N1B Zn1 N1A C6A . . . . 119.8(4) no
I1 Zn1 N1B C2B . . . . 173.9(3) no
I1 Zn1 N1B C6B . . . . -9.9(4) no
I2 Zn1 N1B C2B . . . . 40.1(4) no
I2 Zn1 N1B C6B . . . . -143.7(4) no
N1A Zn1 N1B C2B . . . . -75.0(4) no
N1A Zn1 N1B C6B . . . . 101.1(4) no
I3 Zn2 N1D C6D . . . . -171.8(4) no
I4 Zn2 N1D C2D . . . . 148.3(4) no
I4 Zn2 N1D C6D . . . . -36.8(4) no
N1C Zn2 N1D C2D . . . . -96.3(4) no
N1C Zn2 N1D C6D . . . . 78.6(4) no
I4 Zn2 N1C C2C . . . . -9.4(5) no
I4 Zn2 N1C C6C . . . . 175.3(4) no
N1D Zn2 N1C C2C . . . . -125.4(4) no
N1D Zn2 N1C C6C . . . . 59.4(4) no
I3 Zn2 N1D C2D . . . . 13.3(5) no
I3 Zn2 N1C C2C . . . . 121.2(4) no
I3 Zn2 N1C C6C . . . . -54.1(4) no
C2A N1A C6A C5A . . . . -1.1(8) no
Zn1 N1A C6A C5A . . . . 173.6(5) no
Zn1 N1A C2A C3A . . . . -174.7(5) no
C6A N1A C2A C3A . . . . 0.2(8) no
Zn1 N1B C6B C5B . . . . -173.9(4) no
C2B N1B C6B C5B . . . . 2.4(8) no
Zn1 N1B C2B C3B . . . . 173.8(4) no
C6B N1B C2B C3B . . . . -2.7(8) no
O41A N41A C41A C51A . . . . 163.4(8) no
O41A N41A C41A C31A . . . . -13.6(13) no
O42A N41A C41A C31A . . . . 172.3(9) no
O42A N41A C41A C51A . . . . -10.7(13) no
O41B N41B C41B C31B . . . . 164.8(5) no
O42B N41B C41B C31B . . . . -12.7(8) no
O42B N41B C41B C51B . . . . 168.3(5) no
O41B N41B C41B C51B . . . . -14.2(7) no
Zn2 N1C C6C C5C . . . . 173.4(4) no
Zn2 N1C C2C C3C . . . . -173.3(4) no
C6C N1C C2C C3C . . . . 2.1(8) no
C2C N1C C6C C5C . . . . -2.2(8) no
Zn2 N1D C2D C3D . . . . 172.8(4) no
C6D N1D C2D C3D . . . . -2.3(8) no
C2D N1D C6D C5D . . . . 3.1(8) no
Zn2 N1D C6D C5D . . . . -172.2(4) no
O42C N41C C41C C31C . . . . 1.9(11) no
O42C N41C C41C C51C . . . . -175.3(8) no
O41C N41C C41C C31C . . . . -175.3(6) no
O41C N41C C41C C51C . . . . 7.5(10) no
O41D N41D C41D C51D . . . . 165.3(6) no
O42D N41D C41D C31D . . . . 167.7(6) no
O42D N41D C41D C51D . . . . -14.8(10) no
O41D N41D C41D C31D . . . . -12.3(9) no
N1A C2A C3A C4A . . . . 0.1(9) no
N1B C2B C3B C4B . . . . 0.9(9) no
C2A C3A C4A C42A . . . . 177.2(6) no
C2A C3A C4A C5A . . . . 0.5(9) no
C2B C3B C4B C42B . . . . -178.2(5) no
C2B C3B C4B C5B . . . . 1.3(8) no
C3A C4A C42A C11A . . . . 89.9(7) no
C42A C4A C5A C6A . . . . -178.1(6) no
C3A C4A C5A C6A . . . . -1.4(10) no
C5A C4A C42A C11A . . . . -93.5(8) no
C3B C4B C5B C6B . . . . -1.6(8) no
C42B C4B C5B C6B . . . . 177.9(5) no
C5B C4B C42B C11B . . . . -76.6(7) no
C3B C4B C42B C11B . . . . 102.9(6) no
C4A C5A C6A N1A . . . . 1.8(10) no
C4B C5B C6B N1B . . . . -0.3(9) no
C42A C11A C61A C51A . . . . 175.8(6) no
C61A C11A C21A C31A . . . . 5.3(13) no
C21A C11A C42A C4A . . . . -108.2(8) no
C42A C11A C21A C31A . . . . -173.0(8) no
C21A C11A C61A C51A . . . . -2.6(10) no
C61A C11A C42A C4A . . . . 73.5(8) no
C61B C11B C21B C31B . . . . 2.3(8) no
C42B C11B C21B C31B . . . . -179.1(5) no
C21B C11B C42B C4B . . . . 83.4(6) no
C61B C11B C42B C4B . . . . -98.1(6) no
C21B C11B C61B C51B . . . . 0.1(8) no
C42B C11B C61B C51B . . . . -178.5(5) no
C11A C21A C31A C41A . . . . -5.6(14) no
C11B C21B C31B C41B . . . . -3.8(9) no
C21A C31A C41A N41A . . . . -180.0(9) no
C21A C31A C41A C51A . . . . 3.1(14) no
C21B C31B C41B N41B . . . . -176.0(5) no
C21B C31B C41B C51B . . . . 2.9(8) no
C31A C41A C51A C61A . . . . -0.3(11) no
N41A C41A C51A C61A . . . . -177.4(7) no
N41B C41B C51B C61B . . . . 178.2(5) no
C31B C41B C51B C61B . . . . -0.7(8) no
C41A C51A C61A C11A . . . . 0.1(10) no
C41B C51B C61B C11B . . . . -0.9(9) no
N1C C2C C3C C4C . . . . -0.4(9) no
N1D C2D C3D C4D . . . . -0.3(9) no
C2C C3C C4C C5C . . . . -1.1(9) no
C2C C3C C4C C42C . . . . 176.0(6) no
C2D C3D C4D C5D . . . . 2.0(8) no
C2D C3D C4D C42D . . . . 178.8(5) no
C3C C4C C5C C6C . . . . 0.9(9) no
C42C C4C C5C C6C . . . . -176.2(6) no
C3C C4C C42C C11C . . . . 118.7(6) no
C5C C4C C42C C11C . . . . -64.4(8) no
C3D C4D C5D C6D . . . . -1.3(8) no
C42D C4D C5D C6D . . . . -178.0(5) no
C3D C4D C42D C11D . . . . 135.3(6) no
C5D C4D C42D C11D . . . . -48.1(8) no
C4C C5C C6C N1C . . . . 0.8(9) no
C4D C5D C6D N1D . . . . -1.3(9) no
C42C C11C C21C C31C . . . . 176.1(6) no
C61C C11C C21C C31C . . . . -2.5(9) no
C21C C11C C42C C4C . . . . 110.0(6) no
C61C C11C C42C C4C . . . . -71.4(7) no
C21C C11C C61C C51C . . . . 1.8(9) no
C42C C11C C61C C51C . . . . -176.9(6) no
C42D C11D C21D C31D . . . . -175.6(5) no
C61D C11D C21D C31D . . . . 1.9(8) no
C21D C11D C42D C4D . . . . -97.1(6) no
C61D C11D C42D C4D . . . . 85.4(6) no
C21D C11D C61D C51D . . . . -0.8(8) no
C42D C11D C61D C51D . . . . 176.7(5) no
C11C C21C C31C C41C . . . . 1.5(10) no
C11D C21D C31D C41D . . . . -1.0(8) no
C21C C31C C41C N41C . . . . -176.9(6) no
C21C C31C C41C C51C . . . . 0.3(10) no
C21D C31D C41D N41D . . . . 176.4(5) no
C21D C31D C41D C51D . . . . -1.1(9) no
N41C C41C C51C C61C . . . . 176.1(7) no
C31C C41C C51C C61C . . . . -0.9(11) no
N41D C41D C51D C61D . . . . -175.3(6) no
C31D C41D C51D C61D . . . . 2.1(10) no
C41C C51C C61C C11C . . . . -0.2(10) no
C41D C51D C61D C11D . . . . -1.1(9) no
